data_7206711
loop_
_publ_author_name
'Guo, Fang'
'Zhang, Ming-qian'
'Lu, Na'
'Guan, Hong-yu'
'Tong, Jian'
'Wang, Bao-xin'

_publ_section_title
;
 Co-crystal of [CuCl4]2&#x2212; and L1 and its inclusion compounds with
 three different guests (L1 =
 N,N,N&#x2032;,N&#x2032;-tetra-p-methoxybenzyl-ethylenediamine)
;
_journal_issue 22
_journal_name_full CrystEngComm
_journal_page_first 6753
_journal_paper_doi 10.1039/c1ce05713h
_journal_volume 13
_journal_year 2011
_chemical_formula_sum 'C41 H47 Cl4 Cu N2 O4'
_chemical_formula_weight 837.15
_chemical_name_systematic
;
?
;
_space_group_IT_number 14
_symmetry_cell_setting monoclinic
_symmetry_space_group_name_Hall '-P 2ybc'
_symmetry_space_group_name_H-M 'P 1 21/c 1'
_atom_sites_solution_hydrogens geom
_atom_sites_solution_primary direct
_atom_sites_solution_secondary difmap
_audit_creation_method SHELXL-97
_cell_angle_alpha 90.00
_cell_angle_beta 94.80(3)
_cell_angle_gamma 90.00
_cell_formula_units_Z 4
_cell_length_a 10.471(2)
_cell_length_b 14.032(3)
_cell_length_c 27.239(5)
_cell_measurement_reflns_used 11741
_cell_measurement_temperature 113(2)
_cell_measurement_theta_max 27.910
_cell_measurement_theta_min 1.634
_cell_volume 3988.2(14)
_computing_cell_refinement crystalclear
_computing_data_collection 'crystalclear(Rigaku/MSC Inc., 2005)'
_computing_data_reduction crystalclear
_computing_molecular_graphics 'Bruker SHELXTL'
_computing_publication_material 'Bruker SHELXTL'
_computing_structure_refinement 'SHELXL-97 (Sheldrick, 1997)'
_computing_structure_solution 'SHELXS-97 (Sheldrick, 1990)'
_diffrn_ambient_temperature 113(2)
_diffrn_detector_area_resol_mean 7.31
_diffrn_measured_fraction_theta_full 1.000
_diffrn_measured_fraction_theta_max 1.000
_diffrn_measurement_device_type 'rigaku saturn CCD area detector'
_diffrn_measurement_method '\w and \f scans'
_diffrn_radiation_monochromator confocal
_diffrn_radiation_source 'rotating anode'
_diffrn_radiation_type MoK\a
_diffrn_radiation_wavelength 0.71073
_diffrn_reflns_av_R_equivalents 0.0433
_diffrn_reflns_av_sigmaI/netI 0.0363
_diffrn_reflns_limit_h_max 12
_diffrn_reflns_limit_h_min -10
_diffrn_reflns_limit_k_max 16
_diffrn_reflns_limit_k_min -16
_diffrn_reflns_limit_l_max 32
_diffrn_reflns_limit_l_min -32
_diffrn_reflns_number 28834
_diffrn_reflns_theta_full 25.02
_diffrn_reflns_theta_max 25.02
_diffrn_reflns_theta_min 1.63
_diffrn_standards_decay_% 0
_diffrn_standards_interval_count 0
_diffrn_standards_interval_time 0
_diffrn_standards_number 0
_exptl_absorpt_coefficient_mu 0.859
_exptl_absorpt_correction_T_max 0.8748
_exptl_absorpt_correction_T_min 0.7827
_exptl_absorpt_correction_type multi-scan
_exptl_absorpt_process_details crystalclear
_exptl_crystal_density_diffrn 1.394
_exptl_crystal_density_method 'not measured'
_exptl_crystal_F_000 1744
_exptl_crystal_size_max 0.30
_exptl_crystal_size_mid 0.18
_exptl_crystal_size_min 0.16
_refine_diff_density_max 0.325
_refine_diff_density_min -0.338
_refine_diff_density_rms 0.063
_refine_ls_extinction_coef 0.0088(3)
_refine_ls_extinction_expression Fc^*^=kFc[1+0.001xFc^2^\l^3^/sin(2\q)]^-1/4^
_refine_ls_extinction_method SHELXL
_refine_ls_goodness_of_fit_ref 1.072
_refine_ls_hydrogen_treatment mixed
_refine_ls_matrix_type full
_refine_ls_number_parameters 482
_refine_ls_number_reflns 7051
_refine_ls_number_restraints 2
_refine_ls_restrained_S_all 1.072
_refine_ls_R_factor_all 0.0395
_refine_ls_R_factor_gt 0.0337
_refine_ls_shift/su_max 0.003
_refine_ls_shift/su_mean 0.000
_refine_ls_structure_factor_coef Fsqd
_refine_ls_weighting_details 'calc w=1/[\s^2^(Fo^2^)+(0.0447P)^2^+0.7373P] where P=(Fo^2^+2Fc^2^)/3'
_refine_ls_weighting_scheme calc
_refine_ls_wR_factor_gt 0.0807
_refine_ls_wR_factor_ref 0.0840
_reflns_number_gt 6201
_reflns_number_total 7051
_reflns_threshold_expression >2sigma(I)
_cod_data_source_file c1ce05713h.txt
_cod_data_source_block CRYSTAL2
_cod_depositor_comments
;
The following automatic conversions were performed:

'_symmetry_cell_setting' value 'Monoclinic' changed to 'monoclinic'
according to /home/saulius/struct/CIF-dictionaries/cif_core.dic
dictionary named 'cif_core.dic' version 2.4.1 from
2010-06-29.

'_exptl_absorpt_correction_type' value 'MULTI-SCAN'
changed to 'multi-scan' according to
/home/saulius/struct/CIF-dictionaries/cif_core.dic dictionary named
'cif_core.dic' version 2.4.1 from 2010-06-29.

Automatic conversion script
Id: cif_fix_values 1715 2011-07-08 13:25:40Z adriana 
;
_cod_original_cell_volume 3988.4(14)
_cod_original_sg_symbol_H-M P2(1)/c
_cod_database_code 7206711

loop_
_symmetry_equiv_pos_as_xyz
'x, y, z'
'-x, y+1/2, -z+1/2'
'-x, -y, -z'
'x, -y-1/2, z-1/2'

loop_
_atom_site_label
_atom_site_type_symbol
_atom_site_fract_x
_atom_site_fract_y
_atom_site_fract_z
_atom_site_U_iso_or_equiv
_atom_site_adp_type
_atom_site_occupancy
_atom_site_symmetry_multiplicity
_atom_site_calc_flag
_atom_site_refinement_flags
Cu1 Cu 0.14700(2) 0.389641(17) 0.244082(9) 0.01753(9) Uani 1 1 d .
Cl1 Cl 0.05312(5) 0.52579(3) 0.212823(18) 0.02092(13) Uani 1 1 d .
Cl2 Cl 0.15288(6) 0.31492(4) 0.17240(2) 0.03202(15) Uani 1 1 d .
Cl3 Cl 0.07372(5) 0.26465(4) 0.28671(2) 0.02415(13) Uani 1 1 d .
Cl4 Cl 0.26084(5) 0.45681(4) 0.30724(2) 0.02510(14) Uani 1 1 d .
O1 O 0.60195(14) 0.32626(11) 0.45273(5) 0.0280(4) Uani 1 1 d .
O2 O 0.44728(15) 0.28818(11) 0.03408(5) 0.0306(4) Uani 1 1 d .
O3 O 0.43686(14) 0.51259(11) 0.09389(5) 0.0277(4) Uani 1 1 d .
O4 O 0.77389(15) 0.49596(11) 0.51970(5) 0.0302(4) Uani 1 1 d .
N1 N 0.79204(15) 0.25859(11) 0.24076(6) 0.0155(4) Uani 1 1 d D
N2 N 0.83228(15) 0.51622(11) 0.28418(6) 0.0152(4) Uani 1 1 d D
C1 C 0.68238(19) 0.20360(14) 0.26025(7) 0.0190(4) Uani 1 1 d .
H1A H 0.6040 0.2135 0.2379 0.023 Uiso 1 1 calc R
H1B H 0.7029 0.1347 0.2603 0.023 Uiso 1 1 calc R
C2 C 0.65608(19) 0.23310(14) 0.31140(7) 0.0173(4) Uani 1 1 d .
C3 C 0.54718(19) 0.28440(14) 0.31943(8) 0.0206(5) Uani 1 1 d .
H3 H 0.4864 0.2979 0.2924 0.025 Uiso 1 1 calc R
C4 C 0.5246(2) 0.31672(14) 0.36605(8) 0.0215(5) Uani 1 1 d .
H4 H 0.4493 0.3521 0.3709 0.026 Uiso 1 1 calc R
C5 C 0.6129(2) 0.29679(15) 0.40545(8) 0.0214(5) Uani 1 1 d .
C6 C 0.7216(2) 0.24301(15) 0.39825(8) 0.0221(5) Uani 1 1 d .
H6 H 0.7810 0.2278 0.4254 0.026 Uiso 1 1 calc R
C7 C 0.74281(19) 0.21176(14) 0.35146(7) 0.0193(4) Uani 1 1 d .
H7 H 0.8172 0.1754 0.3466 0.023 Uiso 1 1 calc R
C8 C 0.4968(2) 0.38724(17) 0.46090(9) 0.0340(6) Uani 1 1 d .
H8A H 0.4999 0.4440 0.4400 0.051 Uiso 1 1 calc R
H8B H 0.5021 0.4065 0.4956 0.051 Uiso 1 1 calc R
H8C H 0.4162 0.3532 0.4527 0.051 Uiso 1 1 calc R
C9 C 0.82423(19) 0.21868(15) 0.19122(7) 0.0187(4) Uani 1 1 d .
H9A H 0.9074 0.2454 0.1831 0.022 Uiso 1 1 calc R
H9B H 0.8344 0.1487 0.1942 0.022 Uiso 1 1 calc R
C10 C 0.72511(19) 0.23992(14) 0.14953(7) 0.0182(4) Uani 1 1 d .
C11 C 0.61673(19) 0.18220(14) 0.14111(7) 0.0195(4) Uani 1 1 d .
H11 H 0.6050 0.1296 0.1622 0.023 Uiso 1 1 calc R
C12 C 0.5269(2) 0.20100(15) 0.10251(7) 0.0235(5) Uani 1 1 d .
H12 H 0.4529 0.1618 0.0975 0.028 Uiso 1 1 calc R
C13 C 0.5433(2) 0.27685(15) 0.07064(8) 0.0239(5) Uani 1 1 d .
C14 C 0.6517(2) 0.33320(16) 0.07771(8) 0.0277(5) Uani 1 1 d .
H14 H 0.6649 0.3843 0.0558 0.033 Uiso 1 1 calc R
C15 C 0.7411(2) 0.31436(15) 0.11708(8) 0.0232(5) Uani 1 1 d .
H15 H 0.8151 0.3535 0.1219 0.028 Uiso 1 1 calc R
C16 C 0.4641(3) 0.35960(18) -0.00228(9) 0.0392(6) Uani 1 1 d .
H16A H 0.4721 0.4222 0.0136 0.059 Uiso 1 1 calc R
H16B H 0.3899 0.3596 -0.0267 0.059 Uiso 1 1 calc R
H16C H 0.5419 0.3459 -0.0187 0.059 Uiso 1 1 calc R
C17 C 0.77245(19) 0.36484(14) 0.23807(7) 0.0174(4) Uani 1 1 d .
H17A H 0.6828 0.3785 0.2256 0.021 Uiso 1 1 calc R
H17B H 0.8295 0.3923 0.2146 0.021 Uiso 1 1 calc R
C18 C 0.8007(2) 0.41208(14) 0.28853(7) 0.0178(4) Uani 1 1 d .
H18A H 0.7251 0.4051 0.3078 0.021 Uiso 1 1 calc R
H18B H 0.8737 0.3790 0.3067 0.021 Uiso 1 1 calc R
C19 C 0.71533(18) 0.57950(14) 0.27712(7) 0.0193(4) Uani 1 1 d .
H19A H 0.6610 0.5691 0.3047 0.023 Uiso 1 1 calc R
H19B H 0.7428 0.6470 0.2780 0.023 Uiso 1 1 calc R
C20 C 0.63775(18) 0.56032(14) 0.22925(7) 0.0173(4) Uani 1 1 d .
C21 C 0.52008(19) 0.51589(14) 0.22765(8) 0.0198(5) Uani 1 1 d .
H21 H 0.4868 0.4974 0.2576 0.024 Uiso 1 1 calc R
C22 C 0.44876(19) 0.49739(14) 0.18318(8) 0.0200(4) Uani 1 1 d .
H22 H 0.3678 0.4668 0.1828 0.024 Uiso 1 1 calc R
C23 C 0.49772(19) 0.52438(14) 0.13950(8) 0.0202(4) Uani 1 1 d .
C24 C 0.6178(2) 0.56769(15) 0.14057(8) 0.0222(5) Uani 1 1 d .
H24 H 0.6523 0.5849 0.1106 0.027 Uiso 1 1 calc R
C25 C 0.68661(19) 0.58554(14) 0.18498(8) 0.0204(5) Uani 1 1 d .
H25 H 0.7682 0.6153 0.1854 0.024 Uiso 1 1 calc R
C26 C 0.3101(2) 0.47358(19) 0.09089(9) 0.0354(6) Uani 1 1 d .
H26A H 0.3135 0.4079 0.1031 0.053 Uiso 1 1 calc R
H26B H 0.2739 0.4743 0.0565 0.053 Uiso 1 1 calc R
H26C H 0.2561 0.5119 0.1110 0.053 Uiso 1 1 calc R
C27 C 0.92465(18) 0.54909(15) 0.32691(7) 0.0174(4) Uani 1 1 d .
H27A H 1.0078 0.5165 0.3246 0.021 Uiso 1 1 calc R
H27B H 0.9394 0.6183 0.3234 0.021 Uiso 1 1 calc R
C28 C 0.88071(18) 0.53089(14) 0.37740(7) 0.0159(4) Uani 1 1 d .
C29 C 0.80632(18) 0.59807(14) 0.39979(7) 0.0183(4) Uani 1 1 d .
H29 H 0.7792 0.6542 0.3824 0.022 Uiso 1 1 calc R
C30 C 0.77177(19) 0.58372(15) 0.44707(7) 0.0210(5) Uani 1 1 d .
H30 H 0.7204 0.6296 0.4619 0.025 Uiso 1 1 calc R
C31 C 0.81203(19) 0.50231(15) 0.47304(7) 0.0213(5) Uani 1 1 d .
C32 C 0.8863(2) 0.43522(15) 0.45129(8) 0.0230(5) Uani 1 1 d .
H32 H 0.9135 0.3792 0.4688 0.028 Uiso 1 1 calc R
C33 C 0.92043(19) 0.45034(15) 0.40390(7) 0.0198(4) Uani 1 1 d .
H33 H 0.9722 0.4045 0.3892 0.024 Uiso 1 1 calc R
C34 C 0.8123(2) 0.41318(18) 0.54791(8) 0.0356(6) Uani 1 1 d .
H34A H 0.7737 0.3564 0.5318 0.053 Uiso 1 1 calc R
H34B H 0.7837 0.4190 0.5811 0.053 Uiso 1 1 calc R
H34C H 0.9059 0.4075 0.5501 0.053 Uiso 1 1 calc R
C35 C 0.0814(2) 0.19346(19) 0.50595(9) 0.0371(6) Uani 1 1 d .
H35 H 0.0870 0.2263 0.5366 0.045 Uiso 1 1 calc R
C36 C 0.1132(2) 0.2395(2) 0.46529(9) 0.0395(6) Uani 1 1 d .
H36 H 0.1419 0.3037 0.4676 0.047 Uiso 1 1 calc R
C37 C 0.1038(2) 0.1922(2) 0.41888(9) 0.0381(6) Uani 1 1 d .
H37 H 0.1251 0.2255 0.3903 0.046 Uiso 1 1 calc R
C38 C 0.0651(2) 0.1008(2) 0.41514(9) 0.0359(6) Uani 1 1 d .
H38 H 0.0594 0.0705 0.3838 0.043 Uiso 1 1 calc R
C39 C 0.0322(2) 0.04831(18) 0.45719(8) 0.0308(6) Uani 1 1 d .
C40 C 0.0395(2) 0.09633(18) 0.50409(8) 0.0311(6) Uani 1 1 d .
C41 C 0.0069(2) 0.04694(19) 0.54554(9) 0.0336(6) Uani 1 1 d .
H41 H 0.0113 0.0787 0.5764 0.040 Uiso 1 1 calc R
H1 H 0.8648(13) 0.2467(16) 0.2599(6) 0.021(6) Uiso 1 1 d D
H2 H 0.8770(18) 0.5243(16) 0.2577(6) 0.027(6) Uiso 1 1 d D

loop_
_atom_site_aniso_label
_atom_site_aniso_U_11
_atom_site_aniso_U_22
_atom_site_aniso_U_33
_atom_site_aniso_U_23
_atom_site_aniso_U_13
_atom_site_aniso_U_12
Cu1 0.01888(15) 0.01198(14) 0.02202(15) 0.00054(10) 0.00347(10) -0.00033(10)
Cl1 0.0240(3) 0.0179(3) 0.0215(3) 0.0053(2) 0.0058(2) 0.0044(2)
Cl2 0.0486(4) 0.0194(3) 0.0300(3) -0.0061(2) 0.0146(3) -0.0047(2)
Cl3 0.0199(3) 0.0197(3) 0.0322(3) 0.0105(2) -0.0015(2) -0.0027(2)
Cl4 0.0237(3) 0.0207(3) 0.0298(3) -0.0005(2) -0.0042(2) -0.0012(2)
O1 0.0322(9) 0.0318(9) 0.0208(8) -0.0049(7) 0.0082(6) 0.0018(7)
O2 0.0397(10) 0.0308(9) 0.0196(8) 0.0045(7) -0.0075(7) 0.0015(7)
O3 0.0232(8) 0.0358(9) 0.0231(8) -0.0007(7) -0.0041(6) -0.0073(7)
O4 0.0340(9) 0.0394(10) 0.0176(8) 0.0091(7) 0.0046(7) -0.0015(7)
N1 0.0143(9) 0.0139(9) 0.0184(9) -0.0018(7) 0.0014(7) 0.0014(7)
N2 0.0167(9) 0.0132(8) 0.0161(9) -0.0021(7) 0.0030(7) -0.0015(7)
C1 0.0186(11) 0.0162(10) 0.0226(11) -0.0023(8) 0.0040(8) -0.0048(8)
C2 0.0188(11) 0.0122(10) 0.0216(11) -0.0011(8) 0.0046(8) -0.0042(8)
C3 0.0179(11) 0.0191(11) 0.0247(12) 0.0025(9) 0.0012(8) -0.0032(9)
C4 0.0190(11) 0.0186(11) 0.0276(12) -0.0007(9) 0.0064(9) 0.0009(9)
C5 0.0255(12) 0.0185(11) 0.0213(11) -0.0029(9) 0.0081(9) -0.0042(9)
C6 0.0226(11) 0.0211(11) 0.0223(11) 0.0026(9) 0.0006(9) -0.0013(9)
C7 0.0204(11) 0.0143(10) 0.0239(11) 0.0008(8) 0.0049(9) 0.0010(8)
C8 0.0434(15) 0.0297(13) 0.0312(14) -0.0064(10) 0.0163(11) 0.0072(11)
C9 0.0191(11) 0.0186(10) 0.0190(11) -0.0061(8) 0.0050(8) 0.0021(9)
C10 0.0187(11) 0.0181(10) 0.0186(11) -0.0056(8) 0.0061(8) -0.0004(8)
C11 0.0222(11) 0.0172(10) 0.0194(11) -0.0017(8) 0.0037(8) -0.0014(9)
C12 0.0243(12) 0.0239(12) 0.0222(12) -0.0014(9) 0.0014(9) -0.0036(9)
C13 0.0310(13) 0.0233(11) 0.0172(11) -0.0023(9) 0.0004(9) 0.0039(10)
C14 0.0422(14) 0.0209(12) 0.0203(12) 0.0018(9) 0.0054(10) -0.0018(10)
C15 0.0277(12) 0.0214(11) 0.0207(11) -0.0033(9) 0.0040(9) -0.0064(9)
C16 0.0630(18) 0.0307(14) 0.0222(13) 0.0068(11) -0.0075(11) 0.0049(13)
C17 0.0216(11) 0.0128(10) 0.0179(10) -0.0016(8) 0.0015(8) 0.0005(8)
C18 0.0214(11) 0.0121(10) 0.0199(11) -0.0015(8) 0.0019(8) -0.0020(8)
C19 0.0212(11) 0.0162(10) 0.0203(11) -0.0006(8) 0.0008(8) 0.0042(9)
C20 0.0193(11) 0.0121(10) 0.0200(11) -0.0006(8) -0.0010(8) 0.0040(8)
C21 0.0183(11) 0.0183(11) 0.0234(11) 0.0033(9) 0.0059(9) 0.0044(9)
C22 0.0129(10) 0.0192(11) 0.0280(12) 0.0011(9) 0.0018(8) -0.0004(8)
C23 0.0184(11) 0.0183(11) 0.0228(11) -0.0007(9) -0.0038(8) 0.0019(9)
C24 0.0235(12) 0.0240(11) 0.0192(11) 0.0029(9) 0.0026(9) -0.0053(9)
C25 0.0176(11) 0.0177(10) 0.0257(12) 0.0030(9) 0.0007(9) -0.0043(9)
C26 0.0225(13) 0.0484(16) 0.0341(14) -0.0105(12) -0.0050(10) -0.0097(11)
C27 0.0144(10) 0.0204(11) 0.0172(10) -0.0030(8) -0.0002(8) -0.0023(8)
C28 0.0132(10) 0.0173(10) 0.0169(10) -0.0022(8) 0.0000(8) -0.0052(8)
C29 0.0189(11) 0.0172(10) 0.0182(11) 0.0006(8) -0.0012(8) -0.0004(8)
C30 0.0205(11) 0.0240(11) 0.0184(11) -0.0007(9) 0.0016(8) 0.0046(9)
C31 0.0183(11) 0.0285(12) 0.0167(11) 0.0026(9) -0.0002(8) -0.0061(9)
C32 0.0256(12) 0.0186(11) 0.0239(12) 0.0050(9) -0.0041(9) -0.0014(9)
C33 0.0190(11) 0.0190(11) 0.0208(11) -0.0035(9) -0.0021(8) 0.0003(9)
C34 0.0394(14) 0.0433(15) 0.0231(13) 0.0137(11) -0.0034(10) -0.0098(12)
C35 0.0321(14) 0.0453(16) 0.0328(14) -0.0155(12) -0.0040(11) 0.0120(12)
C36 0.0319(14) 0.0445(16) 0.0409(16) -0.0048(12) -0.0046(11) 0.0133(12)
C37 0.0310(14) 0.0517(17) 0.0305(14) -0.0001(12) -0.0034(10) 0.0125(12)
C38 0.0287(13) 0.0563(18) 0.0219(13) -0.0085(11) -0.0029(10) 0.0118(12)
C39 0.0179(12) 0.0436(15) 0.0297(13) -0.0107(11) -0.0049(9) 0.0123(10)
C40 0.0204(12) 0.0462(15) 0.0255(13) -0.0083(11) -0.0049(9) 0.0116(11)
C41 0.0220(12) 0.0494(16) 0.0285(13) -0.0159(11) -0.0033(10) 0.0119(11)

loop_
_atom_type_symbol
_atom_type_description
_atom_type_scat_dispersion_real
_atom_type_scat_dispersion_imag
_atom_type_scat_source
C C 0.0033 0.0016 'International Tables Vol C Tables 4.2.6.8 and 6.1.1.4'
H H 0.0000 0.0000 'International Tables Vol C Tables 4.2.6.8 and 6.1.1.4'
N N 0.0061 0.0033 'International Tables Vol C Tables 4.2.6.8 and 6.1.1.4'
O O 0.0106 0.0060 'International Tables Vol C Tables 4.2.6.8 and 6.1.1.4'
Cl Cl 0.1484 0.1585 'International Tables Vol C Tables 4.2.6.8 and 6.1.1.4'
Cu Cu 0.3201 1.2651 'International Tables Vol C Tables 4.2.6.8 and 6.1.1.4'

loop_
_geom_angle_atom_site_label_1
_geom_angle_atom_site_label_2
_geom_angle_atom_site_label_3
_geom_angle
_geom_angle_site_symmetry_1
_geom_angle_site_symmetry_3
Cl4 Cu1 Cl2 146.01(3) . .
Cl4 Cu1 Cl3 96.55(2) . .
Cl2 Cu1 Cl3 96.90(3) . .
Cl4 Cu1 Cl1 96.92(3) . .
Cl2 Cu1 Cl1 96.31(3) . .
Cl3 Cu1 Cl1 133.16(2) . .
C5 O1 C8 117.08(18) . .
C13 O2 C16 117.46(18) . .
C23 O3 C26 117.42(17) . .
C31 O4 C34 117.46(18) . .
C17 N1 C1 114.64(15) . .
C17 N1 C9 111.11(15) . .
C1 N1 C9 110.68(15) . .
C17 N1 H1 108.4(14) . .
C1 N1 H1 109.3(13) . .
C9 N1 H1 101.8(13) . .
C18 N2 C19 113.53(15) . .
C18 N2 C27 111.33(15) . .
C19 N2 C27 112.07(15) . .
C18 N2 H2 108.5(15) . .
C19 N2 H2 107.1(14) . .
C27 N2 H2 103.6(14) . .
C2 C1 N1 112.84(16) . .
C2 C1 H1A 109.0 . .
N1 C1 H1A 109.0 . .
C2 C1 H1B 109.0 . .
N1 C1 H1B 109.0 . .
H1A C1 H1B 107.8 . .
C3 C2 C7 118.74(18) . .
C3 C2 C1 120.58(19) . .
C7 C2 C1 120.65(18) . .
C2 C3 C4 121.4(2) . .
C2 C3 H3 119.3 . .
C4 C3 H3 119.3 . .
C5 C4 C3 119.27(19) . .
C5 C4 H4 120.4 . .
C3 C4 H4 120.4 . .
O1 C5 C4 124.43(18) . .
O1 C5 C6 115.50(19) . .
C4 C5 C6 120.06(19) . .
C7 C6 C5 119.8(2) . .
C7 C6 H6 120.1 . .
C5 C6 H6 120.1 . .
C6 C7 C2 120.63(19) . .
C6 C7 H7 119.7 . .
C2 C7 H7 119.7 . .
O1 C8 H8A 109.5 . .
O1 C8 H8B 109.5 . .
H8A C8 H8B 109.5 . .
O1 C8 H8C 109.5 . .
H8A C8 H8C 109.5 . .
H8B C8 H8C 109.5 . .
C10 C9 N1 113.95(15) . .
C10 C9 H9A 108.8 . .
N1 C9 H9A 108.8 . .
C10 C9 H9B 108.8 . .
N1 C9 H9B 108.8 . .
H9A C9 H9B 107.7 . .
C15 C10 C11 118.1(2) . .
C15 C10 C9 121.21(18) . .
C11 C10 C9 120.60(18) . .
C12 C11 C10 120.53(19) . .
C12 C11 H11 119.7 . .
C10 C11 H11 119.7 . .
C11 C12 C13 120.7(2) . .
C11 C12 H12 119.7 . .
C13 C12 H12 119.7 . .
O2 C13 C14 125.5(2) . .
O2 C13 C12 114.98(19) . .
C14 C13 C12 119.5(2) . .
C13 C14 C15 119.4(2) . .
C13 C14 H14 120.3 . .
C15 C14 H14 120.3 . .
C10 C15 C14 121.7(2) . .
C10 C15 H15 119.1 . .
C14 C15 H15 119.1 . .
O2 C16 H16A 109.5 . .
O2 C16 H16B 109.5 . .
H16A C16 H16B 109.5 . .
O2 C16 H16C 109.5 . .
H16A C16 H16C 109.5 . .
H16B C16 H16C 109.5 . .
N1 C17 C18 111.68(16) . .
N1 C17 H17A 109.3 . .
C18 C17 H17A 109.3 . .
N1 C17 H17B 109.3 . .
C18 C17 H17B 109.3 . .
H17A C17 H17B 107.9 . .
N2 C18 C17 112.12(16) . .
N2 C18 H18A 109.2 . .
C17 C18 H18A 109.2 . .
N2 C18 H18B 109.2 . .
C17 C18 H18B 109.2 . .
H18A C18 H18B 107.9 . .
C20 C19 N2 112.26(16) . .
C20 C19 H19A 109.2 . .
N2 C19 H19A 109.2 . .
C20 C19 H19B 109.2 . .
N2 C19 H19B 109.2 . .
H19A C19 H19B 107.9 . .
C21 C20 C25 118.63(19) . .
C21 C20 C19 121.72(18) . .
C25 C20 C19 119.63(18) . .
C20 C21 C22 121.63(19) . .
C20 C21 H21 119.2 . .
C22 C21 H21 119.2 . .
C23 C22 C21 119.03(19) . .
C23 C22 H22 120.5 . .
C21 C22 H22 120.5 . .
O3 C23 C22 124.93(19) . .
O3 C23 C24 115.16(18) . .
C22 C23 C24 119.90(19) . .
C25 C24 C23 120.09(19) . .
C25 C24 H24 120.0 . .
C23 C24 H24 120.0 . .
C24 C25 C20 120.70(19) . .
C24 C25 H25 119.7 . .
C20 C25 H25 119.7 . .
O3 C26 H26A 109.5 . .
O3 C26 H26B 109.5 . .
H26A C26 H26B 109.5 . .
O3 C26 H26C 109.5 . .
H26A C26 H26C 109.5 . .
H26B C26 H26C 109.5 . .
C28 C27 N2 115.05(15) . .
C28 C27 H27A 108.5 . .
N2 C27 H27A 108.5 . .
C28 C27 H27B 108.5 . .
N2 C27 H27B 108.5 . .
H27A C27 H27B 107.5 . .
C33 C28 C29 118.52(18) . .
C33 C28 C27 120.79(18) . .
C29 C28 C27 120.55(18) . .
C30 C29 C28 120.56(19) . .
C30 C29 H29 119.7 . .
C28 C29 H29 119.7 . .
C29 C30 C31 120.14(19) . .
C29 C30 H30 119.9 . .
C31 C30 H30 119.9 . .
O4 C31 C32 124.86(19) . .
O4 C31 C30 115.28(19) . .
C32 C31 C30 119.86(18) . .
C33 C32 C31 119.5(2) . .
C33 C32 H32 120.2 . .
C31 C32 H32 120.2 . .
C32 C33 C28 121.39(19) . .
C32 C33 H33 119.3 . .
C28 C33 H33 119.3 . .
O4 C34 H34A 109.5 . .
O4 C34 H34B 109.5 . .
H34A C34 H34B 109.5 . .
O4 C34 H34C 109.5 . .
H34A C34 H34C 109.5 . .
H34B C34 H34C 109.5 . .
C36 C35 C40 121.5(2) . .
C36 C35 H35 119.2 . .
C40 C35 H35 119.2 . .
C35 C36 C37 120.2(3) . .
C35 C36 H36 119.9 . .
C37 C36 H36 119.9 . .
C38 C37 C36 120.6(2) . .
C38 C37 H37 119.7 . .
C36 C37 H37 119.7 . .
C37 C38 C39 121.5(2) . .
C37 C38 H38 119.3 . .
C39 C38 H38 119.3 . .
C41 C39 C38 122.7(2) 3_556 .
C41 C39 C40 119.2(2) 3_556 .
C38 C39 C40 118.2(2) . .
C41 C40 C35 122.7(2) . .
C41 C40 C39 119.2(2) . .
C35 C40 C39 118.0(2) . .
C40 C41 C39 121.6(2) . 3_556
C40 C41 H41 119.2 . .
C39 C41 H41 119.2 3_556 .

loop_
_geom_bond_atom_site_label_1
_geom_bond_atom_site_label_2
_geom_bond_distance
_geom_bond_site_symmetry_2
Cu1 Cl4 2.2194(8) .
Cu1 Cl2 2.2215(7) .
Cu1 Cl3 2.2720(6) .
Cu1 Cl1 2.2806(7) .
O1 C5 1.367(2) .
O1 C8 1.427(3) .
O2 C13 1.364(3) .
O2 C16 1.430(3) .
O3 C23 1.358(2) .
O3 C26 1.432(3) .
O4 C31 1.367(2) .
O4 C34 1.432(3) .
N1 C17 1.506(2) .
N1 C1 1.516(2) .
N1 C9 1.525(2) .
N1 H1 0.902(9) .
N2 C18 1.505(2) .
N2 C19 1.512(2) .
N2 C27 1.521(2) .
N2 H2 0.899(9) .
C1 C2 1.501(3) .
C1 H1A 0.9900 .
C1 H1B 0.9900 .
C2 C3 1.381(3) .
C2 C7 1.393(3) .
C3 C4 1.387(3) .
C3 H3 0.9500 .
C4 C5 1.385(3) .
C4 H4 0.9500 .
C5 C6 1.393(3) .
C6 C7 1.383(3) .
C6 H6 0.9500 .
C7 H7 0.9500 .
C8 H8A 0.9800 .
C8 H8B 0.9800 .
C8 H8C 0.9800 .
C9 C10 1.503(3) .
C9 H9A 0.9900 .
C9 H9B 0.9900 .
C10 C15 1.387(3) .
C10 C11 1.398(3) .
C11 C12 1.376(3) .
C11 H11 0.9500 .
C12 C13 1.393(3) .
C12 H12 0.9500 .
C13 C14 1.384(3) .
C14 C15 1.388(3) .
C14 H14 0.9500 .
C15 H15 0.9500 .
C16 H16A 0.9800 .
C16 H16B 0.9800 .
C16 H16C 0.9800 .
C17 C18 1.532(3) .
C17 H17A 0.9900 .
C17 H17B 0.9900 .
C18 H18A 0.9900 .
C18 H18B 0.9900 .
C19 C20 1.502(3) .
C19 H19A 0.9900 .
C19 H19B 0.9900 .
C20 C21 1.378(3) .
C20 C25 1.395(3) .
C21 C22 1.393(3) .
C21 H21 0.9500 .
C22 C23 1.387(3) .
C22 H22 0.9500 .
C23 C24 1.395(3) .
C24 C25 1.378(3) .
C24 H24 0.9500 .
C25 H25 0.9500 .
C26 H26A 0.9800 .
C26 H26B 0.9800 .
C26 H26C 0.9800 .
C27 C28 1.508(3) .
C27 H27A 0.9900 .
C27 H27B 0.9900 .
C28 C33 1.386(3) .
C28 C29 1.395(3) .
C29 C30 1.381(3) .
C29 H29 0.9500 .
C30 C31 1.390(3) .
C30 H30 0.9500 .
C31 C32 1.385(3) .
C32 C33 1.384(3) .
C32 H32 0.9500 .
C33 H33 0.9500 .
C34 H34A 0.9800 .
C34 H34B 0.9800 .
C34 H34C 0.9800 .
C35 C36 1.347(4) .
C35 C40 1.432(4) .
C35 H35 0.9500 .
C36 C37 1.424(3) .
C36 H36 0.9500 .
C37 C38 1.347(4) .
C37 H37 0.9500 .
C38 C39 1.427(3) .
C38 H38 0.9500 .
C39 C41 1.398(4) 3_556
C39 C40 1.441(3) .
C40 C41 1.391(3) .
C41 C39 1.398(4) 3_556
C41 H41 0.9500 .

loop_
_geom_hbond_atom_site_label_D
_geom_hbond_atom_site_label_H
_geom_hbond_atom_site_label_A
_geom_hbond_distance_DH
_geom_hbond_distance_HA
_geom_hbond_distance_DA
_geom_hbond_angle_DHA
_geom_hbond_site_symmetry_A
N1 H1 Cl3 0.902(9) 2.262(12) 3.1075(19) 156.0(18) 1_655
N2 H2 Cl1 0.899(9) 2.297(12) 3.1457(18) 157.4(19) 1_655

loop_
_geom_torsion_atom_site_label_1
_geom_torsion_atom_site_label_2
_geom_torsion_atom_site_label_3
_geom_torsion_atom_site_label_4
_geom_torsion
_geom_torsion_site_symmetry_1
_geom_torsion_site_symmetry_4
C17 N1 C1 C2 -59.5(2) . .
C9 N1 C1 C2 173.83(16) . .
N1 C1 C2 C3 108.5(2) . .
N1 C1 C2 C7 -69.5(2) . .
C7 C2 C3 C4 1.6(3) . .
C1 C2 C3 C4 -176.50(18) . .
C2 C3 C4 C5 -0.2(3) . .
C8 O1 C5 C4 -4.7(3) . .
C8 O1 C5 C6 175.57(19) . .
C3 C4 C5 O1 178.82(19) . .
C3 C4 C5 C6 -1.4(3) . .
O1 C5 C6 C7 -178.50(18) . .
C4 C5 C6 C7 1.7(3) . .
C5 C6 C7 C2 -0.4(3) . .
C3 C2 C7 C6 -1.3(3) . .
C1 C2 C7 C6 176.80(18) . .
C17 N1 C9 C10 -57.2(2) . .
C1 N1 C9 C10 71.4(2) . .
N1 C9 C10 C15 99.2(2) . .
N1 C9 C10 C11 -83.8(2) . .
C15 C10 C11 C12 -2.0(3) . .
C9 C10 C11 C12 -179.12(17) . .
C10 C11 C12 C13 1.1(3) . .
C16 O2 C13 C14 5.0(3) . .
C16 O2 C13 C12 -174.68(19) . .
C11 C12 C13 O2 -179.67(18) . .
C11 C12 C13 C14 0.6(3) . .
O2 C13 C14 C15 178.97(19) . .
C12 C13 C14 C15 -1.3(3) . .
C11 C10 C15 C14 1.2(3) . .
C9 C10 C15 C14 178.36(18) . .
C13 C14 C15 C10 0.4(3) . .
C1 N1 C17 C18 79.6(2) . .
C9 N1 C17 C18 -154.03(16) . .
C19 N2 C18 C17 82.97(19) . .
C27 N2 C18 C17 -149.44(16) . .
N1 C17 C18 N2 157.62(16) . .
C18 N2 C19 C20 -64.7(2) . .
C27 N2 C19 C20 168.14(15) . .
N2 C19 C20 C21 108.7(2) . .
N2 C19 C20 C25 -69.6(2) . .
C25 C20 C21 C22 -1.1(3) . .
C19 C20 C21 C22 -179.42(18) . .
C20 C21 C22 C23 0.1(3) . .
C26 O3 C23 C22 3.2(3) . .
C26 O3 C23 C24 -176.44(19) . .
C21 C22 C23 O3 -178.38(19) . .
C21 C22 C23 C24 1.2(3) . .
O3 C23 C24 C25 178.23(19) . .
C22 C23 C24 C25 -1.4(3) . .
C23 C24 C25 C20 0.3(3) . .
C21 C20 C25 C24 0.9(3) . .
C19 C20 C25 C24 179.26(19) . .
C18 N2 C27 C28 -55.6(2) . .
C19 N2 C27 C28 72.7(2) . .
N2 C27 C28 C33 95.8(2) . .
N2 C27 C28 C29 -88.6(2) . .
C33 C28 C29 C30 -0.9(3) . .
C27 C28 C29 C30 -176.55(18) . .
C28 C29 C30 C31 0.6(3) . .
C34 O4 C31 C32 -0.8(3) . .
C34 O4 C31 C30 179.68(19) . .
C29 C30 C31 O4 179.13(18) . .
C29 C30 C31 C32 -0.4(3) . .
O4 C31 C32 C33 -179.03(19) . .
C30 C31 C32 C33 0.5(3) . .
C31 C32 C33 C28 -0.7(3) . .
C29 C28 C33 C32 0.9(3) . .
C27 C28 C33 C32 176.60(18) . .
C40 C35 C36 C37 0.9(4) . .
C35 C36 C37 C38 -1.0(4) . .
C36 C37 C38 C39 0.0(4) . .
C37 C38 C39 C41 -179.3(2) . 3_556
C37 C38 C39 C40 1.1(3) . .
C36 C35 C40 C41 179.6(2) . .
C36 C35 C40 C39 0.1(3) . .
C41 C39 C40 C41 -0.2(3) 3_556 .
C38 C39 C40 C41 179.44(19) . .
C41 C39 C40 C35 179.2(2) 3_556 .
C38 C39 C40 C35 -1.1(3) . .
C35 C40 C41 C39 -179.2(2) . 3_556
C39 C40 C41 C39 0.3(4) . 3_556
